data_7210392
loop_
_publ_author_name
'McDonald, Cecelia'
'Whyte, Teresa'
'Taylor, Stephanie M.'
'Sanz, Sergio'
'Brechin, Euan K.'
'Gaynor, Declan'
'Jones, Leigh F.'

_publ_section_title
;
 Progressive decoration of pentanuclear Cu(ii) 12-metallacrown-4 nodes
 towards targeted 1- and 2D extended networks
;
_journal_issue 34
_journal_name_full CrystEngComm
_journal_page_first 6672
_journal_paper_doi 10.1039/c3ce40859k
_journal_volume 15
_journal_year 2013
_chemical_formula_sum 'C51 H55 Cl2 Cu5 N11 O16'
_chemical_formula_weight 1466.66
_chemical_name_common '[Cu5(L)4(py)2](ClO4)2.py'
_chemical_name_systematic
;
 ?
;
_space_group_IT_number 2
_symmetry_cell_setting triclinic
_symmetry_space_group_name_Hall '-P 1'
_symmetry_space_group_name_H-M 'P -1'
_atom_sites_solution_hydrogens geom
_atom_sites_solution_primary direct
_atom_sites_solution_secondary difmap
_audit_creation_method SHELXL-97
_cell_angle_alpha 72.42(3)
_cell_angle_beta 80.58(3)
_cell_angle_gamma 61.80(3)
_cell_formula_units_Z 1
_cell_length_a 11.283(2)
_cell_length_b 11.482(2)
_cell_length_c 13.688(3)
_cell_measurement_reflns_used 7252
_cell_measurement_temperature 150(2)
_cell_measurement_theta_max 25.35
_cell_measurement_theta_min 2.9032
_cell_volume 1489.4(7)
_computing_cell_refinement
;
CrysAlisPro, Oxford Diffraction Ltd.,
Version 1.171.34.36 (release 02-08-2010 CrysAlis171 .NET)
(compiled Aug  2 2010,13:00:58)
;
_computing_data_collection
;
CrysAlisPro, Oxford Diffraction Ltd.,
Version 1.171.34.36 (release 02-08-2010 CrysAlis171 .NET)
(compiled Aug  2 2010,13:00:58)
;
_computing_data_reduction
;
CrysAlisPro, Oxford Diffraction Ltd.,
Version 1.171.34.36 (release 02-08-2010 CrysAlis171 .NET)
(compiled Aug  2 2010,13:00:58)
;
_computing_molecular_graphics 'ORTEX (P.McArdle, 1995)'
_computing_publication_material 'SHELXL-97/2 (Sheldrick,1997)'
_computing_structure_refinement 'SHELXL-97 (Sheldrick, 1997)'
_computing_structure_solution 'SHELXS-97 (Sheldrick, 1990)'
_diffrn_ambient_temperature 150(2)
_diffrn_detector_area_resol_mean 16.1048
_diffrn_measured_fraction_theta_full 0.998
_diffrn_measured_fraction_theta_max 0.998
_diffrn_measurement_details
;
  1 omega  -37.00   52.00   1.0000   60.0000
omega____ theta____ kappa____ phi______ frames
    -      -14.4216   37.0000  -30.0000 89
  2 omega  -22.00   14.00   1.0000   60.0000
omega____ theta____ kappa____ phi______ frames
    -      -14.4216  -77.0000  -60.0000 36
  3 omega   -7.00   93.00   1.0000   60.0000
omega____ theta____ kappa____ phi______ frames
    -       22.8591   77.0000 -180.0000 100
  4 omega   -4.00   31.00   1.0000   60.0000
omega____ theta____ kappa____ phi______ frames
    -       22.8591   77.0000  -60.0000 35
  5 omega  -45.00   45.00   1.0000   60.0000
omega____ theta____ kappa____ phi______ frames
    -       22.8591  -63.0000   50.0000 90
;
_diffrn_measurement_device_type 'Xcalibur, Sapphire3'
_diffrn_measurement_method '\w scans'
_diffrn_orient_matrix_UB_11 -0.0261668000
_diffrn_orient_matrix_UB_12 -0.0336166000
_diffrn_orient_matrix_UB_13 -0.0194985000
_diffrn_orient_matrix_UB_21 -0.0396062000
_diffrn_orient_matrix_UB_22 0.0628719000
_diffrn_orient_matrix_UB_23 -0.0346115000
_diffrn_orient_matrix_UB_31 0.0532694000
_diffrn_orient_matrix_UB_32 -0.0134918000
_diffrn_orient_matrix_UB_33 -0.0371274000
_diffrn_radiation_monochromator graphite
_diffrn_radiation_source 'Enhance (Mo) X-ray Source'
_diffrn_radiation_type 'Mo K\a'
_diffrn_radiation_wavelength 0.7107
_diffrn_reflns_av_R_equivalents 0.0162
_diffrn_reflns_limit_h_max 10
_diffrn_reflns_limit_h_min -14
_diffrn_reflns_limit_k_max 13
_diffrn_reflns_limit_k_min -14
_diffrn_reflns_limit_l_max 17
_diffrn_reflns_limit_l_min -18
_diffrn_reflns_number 10948
_diffrn_reflns_theta_full 25.35
_diffrn_reflns_theta_max 25.35
_diffrn_reflns_theta_min 2.9032
_exptl_absorpt_coefficient_mu 1.921
_exptl_absorpt_correction_T_max 1.00000
_exptl_absorpt_correction_T_min 0.92903
_exptl_absorpt_correction_type multi-scan
_exptl_absorpt_process_details
;
CrysAlisPro, Oxford Diffraction Ltd.,
Version 1.171.34.36 (release 02-08-2010 CrysAlis171 .NET)
(compiled Aug  2 2010,13:00:58)
Empirical absorption correction using spherical harmonics,
 implemented in SCALE3 ABSPACK scaling algorithm.
;
_exptl_crystal_colour Green
_exptl_crystal_density_diffrn 1.635
_exptl_crystal_density_method 'not measured'
_exptl_crystal_description Parallelepiped
_exptl_crystal_F_000 745
_exptl_crystal_size_max 0.10
_exptl_crystal_size_mid 0.08
_exptl_crystal_size_min 0.05
_refine_diff_density_max 2.042
_refine_diff_density_min -0.398
_refine_diff_density_rms 0.105
_refine_ls_extinction_method none
_refine_ls_goodness_of_fit_ref 1.074
_refine_ls_hydrogen_treatment constr
_refine_ls_matrix_type full
_refine_ls_number_parameters 386
_refine_ls_number_reflns 5443
_refine_ls_number_restraints 3
_refine_ls_restrained_S_all 1.073
_refine_ls_R_factor_all 0.0450
_refine_ls_R_factor_gt 0.0378
_refine_ls_shift/su_max 0.000
_refine_ls_shift/su_mean 0.000
_refine_ls_structure_factor_coef Fsqd
_refine_ls_weighting_details 'calc w=1/[\s^2^(Fo^2^)+(0.0511P)^2^+4.7096P] where P=(Fo^2^+2Fc^2^)/3'
_refine_ls_weighting_scheme calc
_refine_ls_wR_factor_gt 0.1089
_refine_ls_wR_factor_ref 0.1152
_reflns_number_gt 4757
_reflns_number_total 5443
_reflns_threshold_expression >2sigma(I)
_cod_data_source_file c3ce40859k.txt
_cod_data_source_block cmd165a3
_cod_depositor_comments
;
The following automatic conversions were performed:

'_symmetry_cell_setting' value 'Triclinic' changed to 'triclinic'
according to /home/saulius/struct/CIF-dictionaries/cif_core.dic
dictionary named 'cif_core.dic' version 2.4.2 from 2011-04-26.

Automatic conversion script
Id: cif_fix_values 1891 2012-01-12 08:04:46Z andrius 
;
_cod_original_cell_volume 1489.4(5)
_cod_original_sg_symbol_H-M P-1
_cod_database_code 7210392

loop_
_symmetry_equiv_pos_as_xyz
'x, y, z'
'-x, -y, -z'

loop_
_atom_site_label
_atom_site_type_symbol
_atom_site_fract_x
_atom_site_fract_y
_atom_site_fract_z
_atom_site_U_iso_or_equiv
_atom_site_adp_type
_atom_site_occupancy
_atom_site_symmetry_multiplicity
_atom_site_calc_flag
_atom_site_refinement_flags
Cu1 Cu 0.0000 0.5000 0.0000 0.01658(16) Uani 1 2 d S
Cu2 Cu 0.11615(5) 0.48447(4) 0.21139(3) 0.01815(13) Uani 1 1 d .
Cu3 Cu 0.15023(4) 0.17564(4) 0.04229(3) 0.01749(13) Uani 1 1 d .
Cl1 Cl 0.73192(11) 0.58064(12) 0.19358(9) 0.0339(3) Uani 1 1 d .
O1 O 0.0560(3) 0.5836(2) 0.07270(19) 0.0189(5) Uani 1 1 d .
O2 O 0.0696(3) 0.3286(2) 0.10422(19) 0.0181(5) Uani 1 1 d .
O3 O 0.2898(3) 0.1114(3) 0.1364(2) 0.0228(6) Uani 1 1 d .
O4 O -0.0618(3) 0.3322(3) -0.2213(2) 0.0228(6) Uani 1 1 d .
O5 O 0.7598(4) 0.6321(4) 0.0862(3) 0.0502(9) Uani 1 1 d .
O6 O 0.6123(5) 0.6819(4) 0.2262(4) 0.0813(17) Uani 1 1 d .
O7 O 0.7135(5) 0.4648(4) 0.2049(4) 0.0701(13) Uani 1 1 d .
O8 O 0.8423(5) 0.5482(6) 0.2508(3) 0.0704(14) Uani 1 1 d .
N1 N 0.1595(3) 0.3180(3) 0.1713(2) 0.0175(6) Uani 1 1 d .
N2 N 0.3570(3) 0.4111(3) 0.1815(3) 0.0235(7) Uani 1 1 d .
N3 N 0.1321(3) 0.4032(3) 0.3634(2) 0.0224(7) Uani 1 1 d .
N4 N 0.2473(3) 0.0099(3) -0.0188(2) 0.0205(7) Uani 1 1 d .
N5 N 0.0191(3) 0.2749(3) -0.0627(2) 0.0182(6) Uani 1 1 d .
C1 C 0.2700(4) 0.2046(4) 0.1807(3) 0.0182(8) Uani 1 1 d .
C2 C 0.3787(4) 0.1766(4) 0.2458(3) 0.0210(8) Uani 1 1 d .
C3 C 0.4432(4) 0.0438(4) 0.3078(3) 0.0273(9) Uani 1 1 d .
H3 H 0.4166 -0.0227 0.3062 0.033 Uiso 1 1 calc R
C4 C 0.5456(5) 0.0070(5) 0.3716(4) 0.0386(11) Uani 1 1 d .
H4 H 0.5867 -0.0829 0.4152 0.046 Uiso 1 1 calc R
C5 C 0.5869(5) 0.1025(5) 0.3712(4) 0.0428(12) Uani 1 1 d .
H5 H 0.6572 0.0778 0.4146 0.051 Uiso 1 1 calc R
C6 C 0.5274(4) 0.2331(5) 0.3088(4) 0.0351(10) Uani 1 1 d .
H6 H 0.5589 0.2967 0.3084 0.042 Uiso 1 1 calc R
C7 C 0.4221(4) 0.2737(4) 0.2462(3) 0.0232(8) Uani 1 1 d .
C8 C 0.3840(4) 0.4158(4) 0.0712(3) 0.0287(9) Uani 1 1 d .
H8A H 0.4779 0.3975 0.0539 0.043 Uiso 1 1 calc R
H8B H 0.3244 0.5066 0.0303 0.043 Uiso 1 1 calc R
H8C H 0.3676 0.3464 0.0563 0.043 Uiso 1 1 calc R
C9 C 0.3884(5) 0.5107(5) 0.2036(4) 0.0363(11) Uani 1 1 d .
H9A H 0.3762 0.5043 0.2773 0.055 Uiso 1 1 calc R
H9B H 0.3281 0.6031 0.1656 0.055 Uiso 1 1 calc R
H9C H 0.4819 0.4911 0.1827 0.055 Uiso 1 1 calc R
C10 C 0.1061(4) 0.2974(4) 0.4097(3) 0.0283(9) Uani 1 1 d .
H10 H 0.0815 0.2584 0.3692 0.034 Uiso 1 1 calc R
C11 C 0.1136(5) 0.2421(5) 0.5149(3) 0.0364(11) Uani 1 1 d .
H11 H 0.0935 0.1673 0.5459 0.044 Uiso 1 1 calc R
C12 C 0.1505(5) 0.2974(5) 0.5735(3) 0.0380(12) Uani 1 1 d .
H12 H 0.1566 0.2612 0.6458 0.046 Uiso 1 1 calc R
C13 C 0.1785(4) 0.4057(5) 0.5261(3) 0.0341(10) Uani 1 1 d .
H13 H 0.2053 0.4449 0.5650 0.041 Uiso 1 1 calc R
C14 C 0.1674(4) 0.4565(4) 0.4217(3) 0.0283(9) Uani 1 1 d .
H14 H 0.1854 0.5325 0.3894 0.034 Uiso 1 1 calc R
C15 C 0.0073(4) 0.2421(4) -0.1427(3) 0.0183(7) Uani 1 1 d .
C16 C 0.0640(4) 0.0948(4) -0.1403(3) 0.0204(8) Uani 1 1 d .
C17 C 0.0022(4) 0.0668(4) -0.2042(3) 0.0276(9) Uani 1 1 d .
H17 H -0.0647 0.1405 -0.2494 0.033 Uiso 1 1 calc R
C18 C 0.0363(5) -0.0674(5) -0.2034(4) 0.0341(10) Uani 1 1 d .
H18 H -0.0084 -0.0848 -0.2463 0.041 Uiso 1 1 calc R
C19 C 0.1352(5) -0.1737(4) -0.1399(4) 0.0334(10) Uani 1 1 d .
H19 H 0.1590 -0.2654 -0.1385 0.040 Uiso 1 1 calc R
C20 C 0.2001(4) -0.1480(4) -0.0781(3) 0.0291(9) Uani 1 1 d .
H20 H 0.2686 -0.2227 -0.0347 0.035 Uiso 1 1 calc R
C21 C 0.1675(4) -0.0144(4) -0.0776(3) 0.0207(8) Uani 1 1 d .
C22 C 0.3470(4) 0.0453(4) -0.0923(3) 0.0298(9) Uani 1 1 d .
H22A H 0.4080 -0.0327 -0.1202 0.045 Uiso 1 1 calc R
H22B H 0.3991 0.0671 -0.0563 0.045 Uiso 1 1 calc R
H22C H 0.2991 0.1247 -0.1485 0.045 Uiso 1 1 calc R
C23 C 0.3244(5) -0.1130(4) 0.0639(3) 0.0316(10) Uani 1 1 d .
H23A H 0.2629 -0.1461 0.1076 0.047 Uiso 1 1 calc R
H23B H 0.3680 -0.0885 0.1053 0.047 Uiso 1 1 calc R
H23C H 0.3930 -0.1851 0.0331 0.047 Uiso 1 1 calc R
N31 N 0.7959(13) 0.2518(13) 0.4302(10) 0.080(3) Uiso 0.50 1 d PD
C30 C 0.8478(17) 0.1402(18) 0.4971(13) 0.091(5) Uiso 0.50 1 d PD
H30 H 0.9265 0.0629 0.4848 0.109 Uiso 0.50 1 calc PR
C33 C 0.6714(14) 0.2397(15) 0.6171(11) 0.066(3) Uiso 0.50 1 d PD
H33 H 0.6324 0.2342 0.6843 0.079 Uiso 0.50 1 calc PR
C32 C 0.7629(14) 0.1417(15) 0.6117(11) 0.068(4) Uiso 0.50 1 d PD
H32 H 0.7913 0.0634 0.6686 0.082 Uiso 0.50 1 calc PR
C35 C 0.6807(19) 0.350(2) 0.4679(15) 0.096(5) Uiso 0.50 1 d PD
H35 H 0.6372 0.4375 0.4221 0.115 Uiso 0.50 1 calc PR
C34 C 0.622(3) 0.329(3) 0.570(2) 0.132(8) Uiso 0.50 1 d PD
H34 H 0.5405 0.3977 0.5902 0.158 Uiso 0.50 1 calc PR

loop_
_atom_site_aniso_label
_atom_site_aniso_U_11
_atom_site_aniso_U_22
_atom_site_aniso_U_33
_atom_site_aniso_U_23
_atom_site_aniso_U_13
_atom_site_aniso_U_12
Cu1 0.0193(3) 0.0121(3) 0.0152(3) -0.0044(2) -0.0049(2) -0.0026(3)
Cu2 0.0217(3) 0.0150(2) 0.0154(2) -0.00526(17) -0.00464(17) -0.00438(19)
Cu3 0.0192(2) 0.0118(2) 0.0179(2) -0.00498(17) -0.00334(17) -0.00258(18)
Cl1 0.0362(6) 0.0390(6) 0.0374(6) -0.0207(5) 0.0067(5) -0.0215(5)
O1 0.0214(13) 0.0109(12) 0.0196(13) -0.0063(10) -0.0065(10) -0.0002(10)
O2 0.0199(13) 0.0148(12) 0.0179(13) -0.0053(10) -0.0057(10) -0.0043(10)
O3 0.0228(14) 0.0142(13) 0.0257(15) -0.0066(11) -0.0064(11) -0.0011(11)
O4 0.0281(15) 0.0193(13) 0.0203(14) -0.0076(11) -0.0070(11) -0.0068(12)
O5 0.050(2) 0.077(3) 0.0293(18) -0.0159(18) 0.0008(15) -0.033(2)
O6 0.083(3) 0.039(2) 0.086(3) -0.017(2) 0.046(3) -0.013(2)
O7 0.075(3) 0.051(2) 0.107(4) -0.034(2) 0.011(3) -0.043(2)
O8 0.074(3) 0.148(4) 0.028(2) -0.025(2) 0.0035(18) -0.080(3)
N1 0.0183(15) 0.0178(15) 0.0150(15) -0.0042(12) -0.0063(12) -0.0051(13)
N2 0.0229(17) 0.0207(17) 0.0259(18) -0.0051(14) -0.0029(14) -0.0089(14)
N3 0.0218(17) 0.0213(16) 0.0183(16) -0.0069(13) -0.0024(13) -0.0034(14)
N4 0.0206(16) 0.0145(15) 0.0237(17) -0.0064(13) -0.0002(13) -0.0049(13)
N5 0.0209(16) 0.0105(14) 0.0191(16) -0.0062(12) -0.0020(12) -0.0019(12)
C1 0.0200(18) 0.0149(17) 0.0159(18) -0.0018(14) -0.0004(14) -0.0060(15)
C2 0.0175(18) 0.0211(19) 0.0172(19) -0.0056(15) -0.0011(14) -0.0023(15)
C3 0.027(2) 0.021(2) 0.023(2) -0.0020(16) -0.0056(16) -0.0030(17)
C4 0.034(2) 0.032(2) 0.028(2) 0.0029(19) -0.0126(19) 0.000(2)
C5 0.033(3) 0.047(3) 0.040(3) -0.005(2) -0.021(2) -0.009(2)
C6 0.029(2) 0.037(3) 0.040(3) -0.011(2) -0.0092(19) -0.012(2)
C7 0.0182(19) 0.025(2) 0.022(2) -0.0071(16) -0.0021(15) -0.0051(16)
C8 0.026(2) 0.027(2) 0.028(2) -0.0027(17) 0.0023(17) -0.0111(18)
C9 0.034(2) 0.031(2) 0.050(3) -0.012(2) -0.007(2) -0.018(2)
C10 0.030(2) 0.027(2) 0.024(2) -0.0084(17) 0.0013(17) -0.0093(18)
C11 0.040(3) 0.031(2) 0.026(2) -0.0019(18) 0.0026(19) -0.010(2)
C12 0.032(2) 0.041(3) 0.017(2) -0.0045(19) -0.0013(17) 0.001(2)
C13 0.026(2) 0.043(3) 0.025(2) -0.016(2) -0.0069(17) -0.003(2)
C14 0.025(2) 0.031(2) 0.024(2) -0.0123(17) -0.0026(16) -0.0050(18)
C15 0.0166(18) 0.0192(18) 0.0204(19) -0.0065(15) -0.0001(14) -0.0083(15)
C16 0.0225(19) 0.0196(19) 0.021(2) -0.0095(15) 0.0044(15) -0.0102(16)
C17 0.031(2) 0.027(2) 0.030(2) -0.0123(18) -0.0002(17) -0.0149(18)
C18 0.042(3) 0.032(2) 0.042(3) -0.021(2) 0.002(2) -0.021(2)
C19 0.043(3) 0.021(2) 0.042(3) -0.0158(19) 0.007(2) -0.018(2)
C20 0.031(2) 0.018(2) 0.036(2) -0.0109(17) 0.0039(18) -0.0083(18)
C21 0.0228(19) 0.0188(19) 0.022(2) -0.0090(15) 0.0066(15) -0.0102(16)
C22 0.025(2) 0.032(2) 0.033(2) -0.0135(19) 0.0058(17) -0.0122(19)
C23 0.040(2) 0.0139(19) 0.032(2) -0.0064(17) -0.0096(19) -0.0013(18)

loop_
_atom_type_symbol
_atom_type_description
_atom_type_scat_dispersion_real
_atom_type_scat_dispersion_imag
_atom_type_scat_source
C C 0.0033 0.0016 'International Tables Vol C Tables 4.2.6.8 and 6.1.1.4'
H H 0.0000 0.0000 'International Tables Vol C Tables 4.2.6.8 and 6.1.1.4'
N N 0.0061 0.0033 'International Tables Vol C Tables 4.2.6.8 and 6.1.1.4'
O O 0.0106 0.0060 'International Tables Vol C Tables 4.2.6.8 and 6.1.1.4'
Cl Cl 0.1484 0.1585 'International Tables Vol C Tables 4.2.6.8 and 6.1.1.4'
Cu Cu 0.3201 1.2651 'International Tables Vol C Tables 4.2.6.8 and 6.1.1.4'

loop_
_geom_angle_atom_site_label_1
_geom_angle_atom_site_label_2
_geom_angle_atom_site_label_3
_geom_angle
_geom_angle_site_symmetry_1
_geom_angle_site_symmetry_3
O1 Cu1 O1 180.00(12) 2_565 .
O1 Cu1 O2 88.33(11) 2_565 .
O1 Cu1 O2 91.67(11) . .
O1 Cu1 O2 91.67(11) 2_565 2_565
O1 Cu1 O2 88.33(11) . 2_565
O2 Cu1 O2 180.0(2) . 2_565
O1 Cu2 O4 81.34(11) . 2_565
O1 Cu2 N1 86.58(12) . .
O4 Cu2 N1 167.92(12) 2_565 .
O1 Cu2 N3 166.46(12) . .
O4 Cu2 N3 93.90(13) 2_565 .
N1 Cu2 N3 97.94(13) . .
O1 Cu2 N2 99.19(12) . .
O4 Cu2 N2 99.03(12) 2_565 .
N1 Cu2 N2 82.62(12) . .
N3 Cu2 N2 94.06(13) . .
N5 Cu3 O3 167.01(13) . .
N5 Cu3 O2 90.78(12) . .
O3 Cu3 O2 82.14(11) . .
N5 Cu3 N4 92.67(13) . .
O3 Cu3 N4 94.17(12) . .
O2 Cu3 N4 176.20(12) . .
O7 Cl1 O6 108.8(3) . .
O7 Cl1 O8 111.1(3) . .
O6 Cl1 O8 110.4(3) . .
O7 Cl1 O5 108.9(3) . .
O6 Cl1 O5 109.5(3) . .
O8 Cl1 O5 108.2(2) . .
N5 O1 Cu1 118.5(2) 2_565 .
N5 O1 Cu2 111.71(19) 2_565 .
Cu1 O1 Cu2 117.47(13) . .
N1 O2 Cu1 114.0(2) . .
N1 O2 Cu3 111.25(19) . .
Cu1 O2 Cu3 110.52(12) . .
C1 O3 Cu3 111.3(2) . .
C15 O4 Cu2 110.7(2) . 2_565
C1 N1 O2 111.9(3) . .
C1 N1 Cu2 130.2(3) . .
O2 N1 Cu2 116.6(2) . .
C7 N2 C9 115.0(3) . .
C7 N2 C8 112.3(3) . .
C9 N2 C8 108.8(3) . .
C7 N2 Cu2 105.8(2) . .
C9 N2 Cu2 107.9(3) . .
C8 N2 Cu2 106.6(2) . .
C10 N3 C14 118.1(4) . .
C10 N3 Cu2 121.6(3) . .
C14 N3 Cu2 120.2(3) . .
C21 N4 C23 112.9(3) . .
C21 N4 C22 107.3(3) . .
C23 N4 C22 107.7(3) . .
C21 N4 Cu3 117.6(2) . .
C23 N4 Cu3 108.4(2) . .
C22 N4 Cu3 102.0(2) . .
C15 N5 O1 111.3(3) . 2_565
C15 N5 Cu3 130.3(3) . .
O1 N5 Cu3 116.2(2) 2_565 .
O3 C1 N1 122.6(3) . .
O3 C1 C2 117.6(3) . .
N1 C1 C2 119.8(3) . .
C3 C2 C7 119.0(4) . .
C3 C2 C1 116.6(4) . .
C7 C2 C1 124.5(3) . .
C4 C3 C2 121.2(4) . .
C4 C3 H3 119.4 . .
C2 C3 H3 119.4 . .
C5 C4 C3 119.2(4) . .
C5 C4 H4 120.4 . .
C3 C4 H4 120.4 . .
C6 C5 C4 120.8(4) . .
C6 C5 H5 119.6 . .
C4 C5 H5 119.6 . .
C5 C6 C7 121.2(5) . .
C5 C6 H6 119.4 . .
C7 C6 H6 119.4 . .
C6 C7 C2 118.6(4) . .
C6 C7 N2 121.9(4) . .
C2 C7 N2 119.5(3) . .
N2 C8 H8A 109.5 . .
N2 C8 H8B 109.5 . .
H8A C8 H8B 109.5 . .
N2 C8 H8C 109.5 . .
H8A C8 H8C 109.5 . .
H8B C8 H8C 109.5 . .
N2 C9 H9A 109.5 . .
N2 C9 H9B 109.5 . .
H9A C9 H9B 109.5 . .
N2 C9 H9C 109.5 . .
H9A C9 H9C 109.5 . .
H9B C9 H9C 109.5 . .
N3 C10 C11 122.3(4) . .
N3 C10 H10 118.8 . .
C11 C10 H10 118.8 . .
C12 C11 C10 118.9(4) . .
C12 C11 H11 120.5 . .
C10 C11 H11 120.5 . .
C13 C12 C11 119.0(4) . .
C13 C12 H12 120.5 . .
C11 C12 H12 120.5 . .
C12 C13 C14 119.1(4) . .
C12 C13 H13 120.5 . .
C14 C13 H13 120.5 . .
N3 C14 C13 122.6(4) . .
N3 C14 H14 118.7 . .
C13 C14 H14 118.7 . .
O4 C15 N5 122.6(3) . .
O4 C15 C16 118.0(3) . .
N5 C15 C16 119.1(3) . .
C17 C16 C21 118.9(4) . .
C17 C16 C15 115.0(3) . .
C21 C16 C15 126.0(3) . .
C16 C17 C18 121.5(4) . .
C16 C17 H17 119.3 . .
C18 C17 H17 119.3 . .
C19 C18 C17 119.2(4) . .
C19 C18 H18 120.4 . .
C17 C18 H18 120.4 . .
C18 C19 C20 120.2(4) . .
C18 C19 H19 119.9 . .
C20 C19 H19 119.9 . .
C19 C20 C21 121.7(4) . .
C19 C20 H20 119.2 . .
C21 C20 H20 119.2 . .
C20 C21 C16 118.5(4) . .
C20 C21 N4 120.2(4) . .
C16 C21 N4 121.1(3) . .
N4 C22 H22A 109.5 . .
N4 C22 H22B 109.5 . .
H22A C22 H22B 109.5 . .
N4 C22 H22C 109.5 . .
H22A C22 H22C 109.5 . .
H22B C22 H22C 109.5 . .
N4 C23 H23A 109.5 . .
N4 C23 H23B 109.5 . .
H23A C23 H23B 109.5 . .
N4 C23 H23C 109.5 . .
H23A C23 H23C 109.5 . .
H23B C23 H23C 109.5 . .
C30 N31 C35 112.1(16) . .
N31 C30 C32 113.2(15) . .
N31 C30 H30 123.4 . .
C32 C30 H30 123.4 . .
C34 C33 C32 136(3) . .
C34 C33 H33 111.9 . .
C32 C33 H33 111.9 . .
C33 C32 C30 116.8(15) . .
C33 C32 H32 121.6 . .
C30 C32 H32 121.6 . .
N31 C35 C34 126.1(19) . .
N31 C35 H35 117.0 . .
C34 C35 H35 117.0 . .
C33 C34 C35 115(3) . .
C33 C34 H34 122.3 . .
C35 C34 H34 122.3 . .

loop_
_geom_bond_atom_site_label_1
_geom_bond_atom_site_label_2
_geom_bond_distance
_geom_bond_site_symmetry_2
Cu1 O1 1.914(3) 2_565
Cu1 O1 1.914(3) .
Cu1 O2 1.933(3) .
Cu1 O2 1.933(3) 2_565
Cu2 O1 1.936(3) .
Cu2 O4 1.937(3) 2_565
Cu2 N1 1.963(3) .
Cu2 N3 2.006(3) .
Cu2 N2 2.438(3) .
Cu3 N5 1.914(3) .
Cu3 O3 1.917(3) .
Cu3 O2 1.941(3) .
Cu3 N4 2.052(3) .
Cl1 O7 1.401(4) .
Cl1 O6 1.417(4) .
Cl1 O8 1.418(4) .
Cl1 O5 1.453(4) .
O1 N5 1.407(4) 2_565
O2 N1 1.418(4) .
O3 C1 1.297(5) .
O4 C15 1.294(5) .
O4 Cu2 1.937(3) 2_565
N1 C1 1.298(5) .
N2 C7 1.444(5) .
N2 C9 1.467(5) .
N2 C8 1.481(5) .
N3 C10 1.332(6) .
N3 C14 1.341(5) .
N4 C21 1.464(5) .
N4 C23 1.493(5) .
N4 C22 1.503(5) .
N5 C15 1.305(5) .
N5 O1 1.407(4) 2_565
C1 C2 1.489(5) .
C2 C3 1.395(5) .
C2 C7 1.415(6) .
C3 C4 1.386(6) .
C3 H3 0.9500 .
C4 C5 1.377(7) .
C4 H4 0.9500 .
C5 C6 1.376(7) .
C5 H5 0.9500 .
C6 C7 1.390(6) .
C6 H6 0.9500 .
C8 H8A 0.9800 .
C8 H8B 0.9800 .
C8 H8C 0.9800 .
C9 H9A 0.9800 .
C9 H9B 0.9800 .
C9 H9C 0.9800 .
C10 C11 1.385(6) .
C10 H10 0.9500 .
C11 C12 1.374(7) .
C11 H11 0.9500 .
C12 C13 1.373(7) .
C12 H12 0.9500 .
C13 C14 1.373(6) .
C13 H13 0.9500 .
C14 H14 0.9500 .
C15 C16 1.491(5) .
C16 C17 1.392(6) .
C16 C21 1.402(6) .
C17 C18 1.397(6) .
C17 H17 0.9500 .
C18 C19 1.371(7) .
C18 H18 0.9500 .
C19 C20 1.378(6) .
C19 H19 0.9500 .
C20 C21 1.400(5) .
C20 H20 0.9500 .
C22 H22A 0.9800 .
C22 H22B 0.9800 .
C22 H22C 0.9800 .
C23 H23A 0.9800 .
C23 H23B 0.9800 .
C23 H23C 0.9800 .
N31 C30 1.26(2) .
N31 C35 1.40(2) .
C30 C32 1.70(2) .
C30 H30 0.9500 .
C33 C34 0.98(2) .
C33 C32 1.124(18) .
C33 H33 0.9500 .
C32 H32 0.9500 .
C35 C34 1.45(3) .
C35 H35 0.9500 .
C34 H34 0.9500 .
